data_7045078
loop_
_publ_author_name
'VanGelder, L. E.'
'Brennessel, W. W.'
'Matson, E. M.'

_publ_section_title
;
 Tuning the redox profiles of polyoxovanadate-alkoxide clusters via
 heterometal installation: toward designer redox Reagents.
;
_journal_issue 11
_journal_name_full 'Dalton transactions (Cambridge, England : 2003)'
_journal_page_first 3698
_journal_page_last 3704
_journal_paper_doi 10.1039/c7dt04455k
_journal_volume 47
_journal_year 2018
_chemical_absolute_configuration ad
_chemical_formula_moiety 'C13 H39 Hf O19 V5, C16 H36 N'
_chemical_formula_sum 'C29 H75 Hf N O19 V5'
_chemical_formula_weight 1175.09
_chemical_name_common matlv08
_space_group_crystal_system orthorhombic
_space_group_IT_number 33
_space_group_name_Hall 'P 2c -2n'
_space_group_name_H-M_alt 'P n a 21'
_symmetry_space_group_name_Hall 'P 2c -2n'
_symmetry_space_group_name_H-M 'P n a 21'
_atom_sites_solution_hydrogens geom
_atom_sites_solution_primary dual
_atom_sites_solution_secondary difmap
_audit_creation_method SHELXL-2017/1
_audit_update_record
;
2017-11-24 deposited with the CCDC.
2017-12-18 downloaded from the CCDC.
;
_cell_angle_alpha 90
_cell_angle_beta 90
_cell_angle_gamma 90
_cell_formula_units_Z 4
_cell_length_a 21.282(6)
_cell_length_b 18.958(6)
_cell_length_c 11.572(4)
_cell_measurement_reflns_used 4030
_cell_measurement_temperature 100.0(5)
_cell_measurement_theta_max 27.34
_cell_measurement_theta_min 2.27
_cell_volume 4669(3)
_computing_cell_refinement 'SAINT (Bruker, 2013)'
_computing_data_collection 'APEX3 (Bruker, 2017)'
_computing_data_reduction 'SAINT (Bruker, 2013)'
_computing_molecular_graphics 'SHELXTL (Sheldrick, 2008)'
_computing_publication_material 'SHELXTL (Sheldrick, 2008)'
_computing_structure_refinement 'SHELXL-2017/1 (Sheldrick, 2015b)'
_computing_structure_solution 'SHELXT-2014/5 (Sheldrick, 2015a)'
_diffrn_ambient_temperature 100.0(5)
_diffrn_measured_fraction_theta_full 1.000
_diffrn_measured_fraction_theta_max 0.997
_diffrn_measurement_device_type 'Bruker SMART APEX II CCD platform'
_diffrn_measurement_method '\w scans'
_diffrn_radiation_type MoK\a
_diffrn_radiation_wavelength 0.71073
_diffrn_reflns_av_R_equivalents 0.1275
_diffrn_reflns_av_unetI/netI 0.0765
_diffrn_reflns_Laue_measured_fraction_full 1.000
_diffrn_reflns_Laue_measured_fraction_max 0.997
_diffrn_reflns_limit_h_max 28
_diffrn_reflns_limit_h_min -28
_diffrn_reflns_limit_k_max 25
_diffrn_reflns_limit_k_min -25
_diffrn_reflns_limit_l_max 15
_diffrn_reflns_limit_l_min -15
_diffrn_reflns_number 88214
_diffrn_reflns_point_group_measured_fraction_full 1.000
_diffrn_reflns_point_group_measured_fraction_max 0.997
_diffrn_reflns_theta_full 28.700
_diffrn_reflns_theta_max 28.831
_diffrn_reflns_theta_min 1.914
_diffrn_source 'fine-focus sealed tube'
_exptl_absorpt_coefficient_mu 3.240
_exptl_absorpt_correction_T_max 0.4923
_exptl_absorpt_correction_T_min 0.3584
_exptl_absorpt_correction_type multi-scan
_exptl_absorpt_process_details 'SADABS-2016/2 (Krause et al., 2015)'
_exptl_crystal_colour colorless
_exptl_crystal_density_diffrn 1.672
_exptl_crystal_description block
_exptl_crystal_F_000 2380
_exptl_crystal_size_max 0.28
_exptl_crystal_size_mid 0.12
_exptl_crystal_size_min 0.08
_refine_diff_density_max 3.557
_refine_diff_density_min -1.204
_refine_diff_density_rms 0.160
_refine_ls_abs_structure_details
; 
 Refined as an inversion twin. 
;
_refine_ls_abs_structure_Flack 0.485(16)
_refine_ls_extinction_method none
_refine_ls_goodness_of_fit_ref 1.044
_refine_ls_hydrogen_treatment constr
_refine_ls_matrix_type full
_refine_ls_number_parameters 519
_refine_ls_number_reflns 12086
_refine_ls_number_restraints 3
_refine_ls_restrained_S_all 1.044
_refine_ls_R_factor_all 0.0880
_refine_ls_R_factor_gt 0.0551
_refine_ls_shift/su_max 0.001
_refine_ls_shift/su_mean 0.000
_refine_ls_structure_factor_coef Fsqd
_refine_ls_weighting_details 'w=1/[\s^2^(Fo^2^)+(0.0527P)^2^+6.6637P] where P=(Fo^2^+2Fc^2^)/3'
_refine_ls_weighting_scheme calc
_refine_ls_wR_factor_gt 0.1118
_refine_ls_wR_factor_ref 0.1243
_reflns_Friedel_coverage 0.909
_reflns_Friedel_fraction_full 1.000
_reflns_Friedel_fraction_max 0.997
_reflns_number_gt 8723
_reflns_number_total 12086
_reflns_threshold_expression 'I > 2\s(I)'
_cod_data_source_file c7dt04455k2.cif
_cod_data_source_block matlv08
_cod_depositor_comments 'Adding full bibliography for 7045078--7045080.cif.'
_cod_original_cell_volume 4669(2)
_cod_database_code 7045078
_shelx_shelxl_version_number 2017/1
_shelx_space_group_comment
; 
The symmetry employed for this shelxl refinement is uniquely defined 
by the following loop, which should always be used as a source of 
symmetry information in preference to the above space-group names. 
They are only intended as comments. 
;
_shelx_estimated_absorpt_t_min 0.464
_shelx_estimated_absorpt_t_max 0.782

loop_
_space_group_symop_operation_xyz
'x, y, z'
'-x, -y, z+1/2'
'x+1/2, -y+1/2, z'
'-x+1/2, y+1/2, z+1/2'

loop_
_atom_site_label
_atom_site_type_symbol
_atom_site_fract_x
_atom_site_fract_y
_atom_site_fract_z
_atom_site_U_iso_or_equiv
_atom_site_adp_type
_atom_site_occupancy
_atom_site_site_symmetry_order
_atom_site_calc_flag
_atom_site_refinement_flags_posn
_atom_site_refinement_flags_adp
_atom_site_refinement_flags_occupancy
_atom_site_disorder_assembly
_atom_site_disorder_group
Hf1 Hf 0.47507(2) 0.88456(2) 0.49385(9) 0.02446(11) Uani 1 1 d . . . . .
V1 V 0.58896(7) 0.67551(8) 0.5113(2) 0.0201(4) Uani 1 1 d . . . . .
V2 V 0.60184(12) 0.82538(16) 0.3619(2) 0.0211(5) Uani 1 1 d . . . . .
V3 V 0.59610(12) 0.82923(15) 0.6501(2) 0.0214(5) Uani 1 1 d . . . . .
V4 V 0.46245(13) 0.73697(18) 0.6409(2) 0.0236(6) Uani 1 1 d . . . . .
V5 V 0.46849(11) 0.73336(18) 0.3541(2) 0.0226(6) Uani 1 1 d . . . . .
O1 O 0.6282(3) 0.6030(4) 0.5161(9) 0.030(2) Uani 1 1 d . . . . .
O2 O 0.6505(5) 0.8552(6) 0.2676(9) 0.029(2) Uani 1 1 d . . . . .
O3 O 0.6404(5) 0.8596(6) 0.7492(8) 0.025(2) Uani 1 1 d . . . . .
O4 O 0.4159(5) 0.7075(6) 0.7400(10) 0.032(3) Uani 1 1 d . . . . .
O5 O 0.4252(5) 0.6991(6) 0.2565(10) 0.034(3) Uani 1 1 d . . . . .
O6 O 0.4258(3) 0.9697(3) 0.4887(13) 0.0300(17) Uani 1 1 d . . . . .
O7 O 0.6365(5) 0.7301(6) 0.3912(8) 0.022(2) Uani 1 1 d . . . . .
O8 O 0.6329(5) 0.7331(6) 0.6299(8) 0.025(2) Uani 1 1 d . . . . .
O9 O 0.5219(5) 0.6572(7) 0.6259(10) 0.028(3) Uani 1 1 d . . . . .
O10 O 0.5265(5) 0.6530(6) 0.3858(9) 0.021(2) Uani 1 1 d . . . . .
O11 O 0.6416(3) 0.8603(3) 0.5065(11) 0.0222(16) Uani 1 1 d . . . . .
O12 O 0.5263(4) 0.7847(6) 0.7415(9) 0.024(2) Uani 1 1 d . . . . .
O13 O 0.4205(3) 0.7054(3) 0.4969(13) 0.0270(14) Uani 1 1 d D . . . .
O14 O 0.5379(5) 0.7796(7) 0.2624(9) 0.025(2) Uani 1 1 d . . . . .
O15 O 0.5380(5) 0.9148(7) 0.6244(10) 0.025(3) Uani 1 1 d . . . . .
O16 O 0.4212(5) 0.8337(6) 0.6186(9) 0.026(2) Uani 1 1 d D . . . .
O17 O 0.4272(5) 0.8284(7) 0.3654(10) 0.031(3) Uani 1 1 d . . . . .
O18 O 0.5434(5) 0.9100(6) 0.3717(10) 0.024(2) Uani 1 1 d . . . . .
O19 O 0.5269(3) 0.7875(3) 0.5016(12) 0.0179(13) Uani 1 1 d . . . . .
C1 C 0.3851(5) 1.0277(5) 0.492(2) 0.040(3) Uani 1 1 d . . . . .
H1A H 0.402858 1.066340 0.446299 0.060 Uiso 1 1 calc R U . . .
H1B H 0.379829 1.043153 0.572345 0.060 Uiso 1 1 calc R U . . .
H1C H 0.344229 1.014163 0.460175 0.060 Uiso 1 1 calc R U . . .
C2 C 0.7011(6) 0.7125(8) 0.3832(15) 0.051(4) Uani 1 1 d . . . . .
H2A H 0.724053 0.751656 0.347409 0.076 Uiso 1 1 calc R U . . .
H2B H 0.706020 0.670008 0.335851 0.076 Uiso 1 1 calc R U . . .
H2C H 0.717880 0.703759 0.460715 0.076 Uiso 1 1 calc R U . . .
C3 C 0.6524(6) 0.6991(7) 0.7315(11) 0.035(3) Uani 1 1 d . . . . .
H3A H 0.681890 0.729504 0.773324 0.052 Uiso 1 1 calc R U . . .
H3B H 0.673135 0.654578 0.711692 0.052 Uiso 1 1 calc R U . . .
H3C H 0.615753 0.689558 0.780282 0.052 Uiso 1 1 calc R U . . .
C4 C 0.4958(7) 0.5877(6) 0.6229(13) 0.036(3) Uani 1 1 d . . . . .
H4A H 0.458534 0.585864 0.672573 0.053 Uiso 1 1 calc R U . . .
H4B H 0.527065 0.553766 0.650772 0.053 Uiso 1 1 calc R U . . .
H4C H 0.483940 0.575898 0.543443 0.053 Uiso 1 1 calc R U . . .
C5 C 0.5488(6) 0.6158(7) 0.2871(12) 0.037(3) Uani 1 1 d . . . . .
H5A H 0.513248 0.603070 0.237517 0.056 Uiso 1 1 calc R U . . .
H5B H 0.570626 0.572875 0.311968 0.056 Uiso 1 1 calc R U . . .
H5C H 0.577976 0.645864 0.243818 0.056 Uiso 1 1 calc R U . . .
C6 C 0.7087(5) 0.8637(8) 0.5169(14) 0.043(4) Uani 1 1 d . . . . .
H6A H 0.727498 0.867971 0.439877 0.065 Uiso 1 1 calc R U . . .
H6B H 0.724179 0.820619 0.554197 0.065 Uiso 1 1 calc R U . . .
H6C H 0.720368 0.904727 0.563676 0.065 Uiso 1 1 calc R U . . .
C7 C 0.5083(11) 0.8206(11) 0.8378(13) 0.041(5) Uani 1 1 d . . . . .
H7A H 0.544993 0.828891 0.887103 0.061 Uiso 1 1 calc R U . . .
H7B H 0.477119 0.792785 0.880381 0.061 Uiso 1 1 calc R U . . .
H7C H 0.489818 0.865896 0.815316 0.061 Uiso 1 1 calc R U . . .
C8 C 0.3554(6) 0.7008(9) 0.495(3) 0.035(4) Uani 0.639(18) 1 d D . P A 1
H8A H 0.341522 0.684612 0.418746 0.052 Uiso 0.639(18) 1 calc R U P A 1
H8B H 0.341377 0.667207 0.554063 0.052 Uiso 0.639(18) 1 calc R U P A 1
H8C H 0.337241 0.747297 0.511032 0.052 Uiso 0.639(18) 1 calc R U P A 1
C8' C 0.3727(12) 0.6557(15) 0.482(4) 0.035(4) Uani 0.361(18) 1 d D . P A 5
H8D H 0.362204 0.652052 0.399811 0.052 Uiso 0.361(18) 1 calc R U P A 5
H8E H 0.386991 0.609720 0.510430 0.052 Uiso 0.361(18) 1 calc R U P A 5
H8F H 0.335445 0.670492 0.525468 0.052 Uiso 0.361(18) 1 calc R U P A 5
C9 C 0.5169(10) 0.8149(13) 0.1530(17) 0.046(5) Uani 1 1 d . . . . .
H9A H 0.552364 0.817928 0.099130 0.069 Uiso 1 1 calc R U . . .
H9B H 0.501735 0.862540 0.170639 0.069 Uiso 1 1 calc R U . . .
H9C H 0.482970 0.787452 0.117707 0.069 Uiso 1 1 calc R U . . .
C10 C 0.5630(8) 0.9832(9) 0.6414(16) 0.032(4) Uani 1 1 d . . . . .
H10A H 0.563289 0.994256 0.724147 0.049 Uiso 1 1 calc R U . . .
H10B H 0.536994 1.017777 0.600451 0.049 Uiso 1 1 calc R U . . .
H10C H 0.606041 0.985014 0.611395 0.049 Uiso 1 1 calc R U . . .
C11 C 0.3702(12) 0.8559(19) 0.686(3) 0.043(7) Uani 0.639(18) 1 d D . P A 1
H11A H 0.357480 0.903410 0.661725 0.064 Uiso 0.639(18) 1 calc R U P A 1
H11B H 0.334979 0.823276 0.675072 0.064 Uiso 0.639(18) 1 calc R U P A 1
H11C H 0.382416 0.856680 0.767369 0.064 Uiso 0.639(18) 1 calc R U P A 1
C11' C 0.3560(11) 0.842(3) 0.628(4) 0.043(7) Uani 0.361(18) 1 d D . P A 5
H11D H 0.345276 0.892067 0.614281 0.064 Uiso 0.361(18) 1 calc R U P A 5
H11E H 0.335032 0.812980 0.569746 0.064 Uiso 0.361(18) 1 calc R U P A 5
H11F H 0.342202 0.828472 0.705045 0.064 Uiso 0.361(18) 1 calc R U P A 5
C12 C 0.3705(9) 0.8484(10) 0.306(2) 0.050(5) Uani 1 1 d . . . . .
H12A H 0.370400 0.827880 0.228530 0.075 Uiso 1 1 calc R U . . .
H12B H 0.368414 0.899945 0.300454 0.075 Uiso 1 1 calc R U . . .
H12C H 0.334030 0.831087 0.349454 0.075 Uiso 1 1 calc R U . . .
C13 C 0.5658(11) 0.9777(10) 0.3388(18) 0.047(5) Uani 1 1 d . . . . .
H13A H 0.589223 0.973835 0.266111 0.070 Uiso 1 1 calc R U . . .
H13B H 0.593516 0.996163 0.399241 0.070 Uiso 1 1 calc R U . . .
H13C H 0.530127 1.009708 0.328233 0.070 Uiso 1 1 calc R U . . .
N1 N 0.6683(3) 0.3983(4) 0.5070(13) 0.022(2) Uani 1 1 d . . . . .
C14 C 0.7180(4) 0.3407(5) 0.5047(17) 0.030(3) Uani 1 1 d . . . . .
H14A H 0.715192 0.316159 0.429411 0.036 Uiso 1 1 calc R U . . .
H14B H 0.759775 0.363499 0.508509 0.036 Uiso 1 1 calc R U . . .
C15 C 0.7147(6) 0.2879(8) 0.5957(13) 0.043(3) Uani 1 1 d . . . . .
H15A H 0.670318 0.274794 0.609297 0.052 Uiso 1 1 calc R U . . .
H15B H 0.731725 0.307916 0.668283 0.052 Uiso 1 1 calc R U . . .
C16 C 0.7532(7) 0.2205(7) 0.5617(15) 0.051(4) Uani 1 1 d . . . . .
H16A H 0.746155 0.183828 0.621126 0.061 Uiso 1 1 calc R U . . .
H16B H 0.736774 0.202191 0.487522 0.061 Uiso 1 1 calc R U . . .
C17 C 0.8236(7) 0.2324(9) 0.5493(14) 0.065(5) Uani 1 1 d . . . . .
H17A H 0.844977 0.186728 0.542641 0.098 Uiso 1 1 calc R U . . .
H17B H 0.839427 0.257457 0.617436 0.098 Uiso 1 1 calc R U . . .
H17C H 0.831885 0.260517 0.479936 0.098 Uiso 1 1 calc R U . . .
C18 C 0.6650(6) 0.4325(7) 0.6251(12) 0.031(3) Uani 1 1 d . . . . .
H18A H 0.631349 0.468528 0.622112 0.038 Uiso 1 1 calc R U . . .
H18B H 0.651178 0.395904 0.680519 0.038 Uiso 1 1 calc R U . . .
C19 C 0.7220(6) 0.4671(7) 0.6749(12) 0.035(3) Uani 1 1 d . . . . .
H19A H 0.756368 0.432126 0.681753 0.042 Uiso 1 1 calc R U . . .
H19B H 0.736295 0.505393 0.623093 0.042 Uiso 1 1 calc R U . . .
C20 C 0.7070(8) 0.4963(10) 0.7902(15) 0.037(4) Uani 1 1 d . . . . .
H20A H 0.693981 0.456901 0.841007 0.044 Uiso 1 1 calc R U . . .
H20B H 0.670525 0.528305 0.782128 0.044 Uiso 1 1 calc R U . . .
C21 C 0.7585(7) 0.5356(9) 0.8488(14) 0.048(4) Uani 1 1 d . . . . .
H21A H 0.744687 0.549767 0.926203 0.073 Uiso 1 1 calc R U . . .
H21B H 0.769043 0.577677 0.803618 0.073 Uiso 1 1 calc R U . . .
H21C H 0.795584 0.505240 0.855194 0.073 Uiso 1 1 calc R U . . .
C22 C 0.6042(4) 0.3641(5) 0.4890(19) 0.030(2) Uani 1 1 d . . . . .
H22A H 0.606931 0.331305 0.422556 0.037 Uiso 1 1 calc R U . . .
H22B H 0.593760 0.335781 0.558297 0.037 Uiso 1 1 calc R U . . .
C23 C 0.5517(5) 0.4156(6) 0.4672(16) 0.045(5) Uani 1 1 d . . . . .
H23A H 0.560996 0.443434 0.396898 0.054 Uiso 1 1 calc R U . . .
H23B H 0.548300 0.448603 0.533171 0.054 Uiso 1 1 calc R U . . .
C24 C 0.4892(5) 0.3764(7) 0.4515(12) 0.038(3) Uani 1 1 d . . . . .
H24A H 0.482653 0.344088 0.517658 0.045 Uiso 1 1 calc R U . . .
H24B H 0.491133 0.347548 0.380263 0.045 Uiso 1 1 calc R U . . .
C25 C 0.4336(6) 0.4279(7) 0.4434(14) 0.047(4) Uani 1 1 d . . . . .
H25A H 0.395028 0.401557 0.426687 0.070 Uiso 1 1 calc R U . . .
H25B H 0.441389 0.461986 0.381354 0.070 Uiso 1 1 calc R U . . .
H25C H 0.428914 0.452982 0.516927 0.070 Uiso 1 1 calc R U . . .
C26 C 0.6856(6) 0.4526(6) 0.4167(12) 0.030(3) Uani 1 1 d . . . . .
H26A H 0.655176 0.491973 0.421980 0.036 Uiso 1 1 calc R U . . .
H26B H 0.727526 0.471717 0.436076 0.036 Uiso 1 1 calc R U . . .
C27 C 0.6870(6) 0.4274(7) 0.2941(12) 0.032(3) Uani 1 1 d . . . . .
H27A H 0.648443 0.399961 0.278080 0.039 Uiso 1 1 calc R U . . .
H27B H 0.723478 0.395618 0.283535 0.039 Uiso 1 1 calc R U . . .
C28 C 0.6917(8) 0.4889(10) 0.2064(14) 0.033(4) Uani 1 1 d . . . . .
H28A H 0.687950 0.470381 0.126746 0.040 Uiso 1 1 calc R U . . .
H28B H 0.656984 0.522690 0.219598 0.040 Uiso 1 1 calc R U . . .
C29 C 0.7535(7) 0.5258(7) 0.2202(13) 0.042(3) Uani 1 1 d . . . . .
H29A H 0.762532 0.553331 0.150505 0.063 Uiso 1 1 calc R U . . .
H29B H 0.786754 0.490856 0.232143 0.063 Uiso 1 1 calc R U . . .
H29C H 0.751522 0.557450 0.287137 0.063 Uiso 1 1 calc R U . . .

loop_
_atom_site_aniso_label
_atom_site_aniso_U_11
_atom_site_aniso_U_22
_atom_site_aniso_U_33
_atom_site_aniso_U_23
_atom_site_aniso_U_13
_atom_site_aniso_U_12
Hf1 0.01700(16) 0.01764(16) 0.0387(2) -0.0002(4) -0.0012(4) 0.00155(14)
V1 0.0214(7) 0.0159(7) 0.0230(13) -0.0001(9) 0.0005(9) 0.0029(5)
V2 0.0174(11) 0.0210(13) 0.0249(12) 0.0019(10) -0.0013(9) -0.0026(9)
V3 0.0193(11) 0.0182(12) 0.0266(12) -0.0014(10) 0.0000(9) 0.0008(9)
V4 0.0226(12) 0.0175(14) 0.0306(15) -0.0010(11) 0.0059(11) -0.0017(10)
V5 0.0165(12) 0.0227(14) 0.0288(14) -0.0014(11) -0.0042(10) -0.0011(10)
O1 0.029(3) 0.026(4) 0.036(7) -0.002(4) 0.001(4) 0.006(3)
O2 0.029(5) 0.029(5) 0.030(5) -0.001(4) -0.010(4) -0.004(4)
O3 0.022(5) 0.031(5) 0.022(5) -0.003(4) -0.002(4) 0.003(4)
O4 0.024(5) 0.029(6) 0.043(6) -0.008(5) 0.005(5) -0.007(4)
O5 0.036(6) 0.034(7) 0.033(6) -0.001(5) -0.018(5) -0.007(5)
O6 0.020(3) 0.019(3) 0.051(5) -0.001(7) 0.002(6) 0.003(2)
O7 0.016(4) 0.023(5) 0.028(5) 0.002(4) 0.006(4) 0.006(4)
O8 0.023(5) 0.020(5) 0.030(5) 0.002(4) -0.001(4) -0.001(4)
O9 0.028(5) 0.019(6) 0.038(6) 0.000(4) 0.003(5) 0.002(4)
O10 0.022(5) 0.014(5) 0.026(5) -0.002(4) -0.001(4) 0.003(4)
O11 0.016(3) 0.021(3) 0.029(5) -0.005(5) 0.003(5) -0.005(2)
O12 0.022(5) 0.024(5) 0.024(5) 0.001(4) 0.009(4) -0.003(4)
O13 0.017(3) 0.027(3) 0.038(4) 0.007(7) -0.004(6) -0.003(2)
O14 0.023(5) 0.031(6) 0.022(5) 0.003(4) -0.006(4) -0.002(4)
O15 0.021(5) 0.018(6) 0.034(6) -0.001(4) -0.002(5) 0.003(4)
O16 0.023(5) 0.012(5) 0.042(6) -0.004(4) 0.002(4) 0.011(4)
O17 0.016(5) 0.032(7) 0.047(7) 0.001(5) -0.009(5) 0.002(5)
O18 0.020(5) 0.013(5) 0.040(6) 0.005(4) -0.004(5) 0.000(4)
O19 0.016(2) 0.016(2) 0.022(4) 0.000(5) -0.002(5) 0.000(2)
C1 0.028(5) 0.036(6) 0.056(8) -0.026(11) 0.001(10) 0.013(4)
C2 0.026(7) 0.057(9) 0.070(11) 0.019(8) 0.021(7) 0.018(6)
C3 0.042(7) 0.029(6) 0.033(7) 0.010(5) -0.019(6) 0.007(6)
C4 0.043(7) 0.016(5) 0.047(9) -0.002(6) 0.013(6) -0.001(5)
C5 0.038(7) 0.037(7) 0.038(8) -0.012(6) -0.001(6) -0.001(6)
C6 0.021(5) 0.071(9) 0.037(11) 0.001(7) 0.004(5) -0.004(5)
C7 0.068(12) 0.036(11) 0.018(8) -0.001(7) -0.005(7) -0.014(10)
C8 0.024(7) 0.042(8) 0.039(9) 0.006(17) -0.009(13) -0.008(6)
C8' 0.024(7) 0.042(8) 0.039(9) 0.006(17) -0.009(13) -0.008(6)
C9 0.045(10) 0.042(12) 0.052(12) 0.008(9) 0.001(9) -0.003(8)
C10 0.024(8) 0.021(9) 0.053(11) -0.002(7) -0.001(7) -0.008(6)
C11 0.015(11) 0.062(19) 0.05(2) -0.002(15) 0.010(11) 0.007(11)
C11' 0.015(11) 0.062(19) 0.05(2) -0.002(15) 0.010(11) 0.007(11)
C12 0.038(10) 0.023(9) 0.088(14) -0.006(9) -0.035(10) 0.001(7)
C13 0.045(11) 0.023(9) 0.072(14) 0.020(9) 0.007(10) 0.004(8)
N1 0.019(3) 0.017(4) 0.030(6) 0.004(5) 0.001(5) -0.003(3)
C14 0.029(5) 0.022(4) 0.039(7) -0.008(8) -0.011(8) 0.003(4)
C15 0.030(7) 0.053(9) 0.047(9) 0.008(7) -0.009(6) 0.005(6)
C16 0.050(9) 0.026(7) 0.077(11) 0.000(7) -0.020(8) 0.012(6)
C17 0.056(10) 0.078(12) 0.061(11) -0.015(9) 0.001(8) 0.032(9)
C18 0.020(6) 0.034(7) 0.040(8) -0.013(6) -0.008(6) 0.002(5)
C19 0.025(6) 0.031(6) 0.048(8) -0.002(6) -0.012(6) 0.000(5)
C20 0.034(9) 0.037(9) 0.040(9) -0.007(7) 0.001(7) 0.004(7)
C21 0.042(8) 0.059(10) 0.044(9) -0.016(8) -0.003(7) -0.017(7)
C22 0.025(4) 0.022(4) 0.045(7) -0.004(9) 0.010(9) -0.008(3)
C23 0.025(5) 0.028(6) 0.081(16) 0.002(7) -0.011(7) -0.002(4)
C24 0.027(6) 0.031(6) 0.055(9) 0.006(6) 0.004(5) -0.010(5)
C25 0.036(7) 0.024(6) 0.081(12) -0.003(6) -0.005(7) 0.003(5)
C26 0.027(7) 0.022(6) 0.041(8) 0.000(6) 0.002(6) -0.002(5)
C27 0.019(6) 0.034(7) 0.043(8) 0.004(6) 0.003(5) -0.004(5)
C28 0.030(8) 0.037(9) 0.032(8) -0.001(6) 0.005(6) 0.005(6)
C29 0.048(9) 0.041(8) 0.037(8) 0.005(7) 0.009(7) -0.013(7)

loop_
_atom_type_symbol
_atom_type_description
_atom_type_scat_dispersion_real
_atom_type_scat_dispersion_imag
_atom_type_scat_source
C C 0.0033 0.0016 'International Tables Vol C Tables 4.2.6.8 and 6.1.1.4'
H H 0.0000 0.0000 'International Tables Vol C Tables 4.2.6.8 and 6.1.1.4'
N N 0.0061 0.0033 'International Tables Vol C Tables 4.2.6.8 and 6.1.1.4'
O O 0.0106 0.0060 'International Tables Vol C Tables 4.2.6.8 and 6.1.1.4'
V V 0.3005 0.5294 'International Tables Vol C Tables 4.2.6.8 and 6.1.1.4'
Hf Hf -0.5830 6.1852 'International Tables Vol C Tables 4.2.6.8 and 6.1.1.4'

loop_
_geom_angle_atom_site_label_1
_geom_angle_atom_site_label_2
_geom_angle_atom_site_label_3
_geom_angle
O6 Hf1 O16 96.3(5)
O6 Hf1 O18 99.5(5)
O16 Hf1 O18 164.2(4)
O6 Hf1 O17 98.0(5)
O16 Hf1 O17 89.4(3)
O18 Hf1 O17 88.6(5)
O6 Hf1 O15 98.1(5)
O16 Hf1 O15 88.8(5)
O18 Hf1 O15 88.8(3)
O17 Hf1 O15 163.9(5)
O6 Hf1 O19 177.8(3)
O16 Hf1 O19 81.7(4)
O18 Hf1 O19 82.4(4)
O17 Hf1 O19 81.0(4)
O15 Hf1 O19 82.9(4)
O1 V1 O9 101.6(5)
O1 V1 O8 101.6(5)
O9 V1 O8 88.5(5)
O1 V1 O7 101.7(4)
O9 V1 O7 156.7(5)
O8 V1 O7 87.6(3)
O1 V1 O10 100.8(5)
O9 V1 O10 88.3(3)
O8 V1 O10 157.6(5)
O7 V1 O10 86.7(4)
O1 V1 O19 179.2(4)
O9 V1 O19 78.4(4)
O8 V1 O19 79.2(4)
O7 V1 O19 78.4(4)
O10 V1 O19 78.4(4)
O2 V2 O7 101.4(5)
O2 V2 O14 101.7(5)
O7 V2 O14 87.5(5)
O2 V2 O11 100.4(5)
O7 V2 O11 90.0(4)
O14 V2 O11 157.8(4)
O2 V2 O18 98.9(6)
O7 V2 O18 159.7(5)
O14 V2 O18 87.6(5)
O11 V2 O18 87.2(4)
O2 V2 O19 176.7(5)
O7 V2 O19 81.8(3)
O14 V2 O19 78.6(4)
O11 V2 O19 79.2(3)
O18 V2 O19 77.9(4)
O3 V3 O8 100.5(5)
O3 V3 O12 102.2(5)
O8 V3 O12 88.2(5)
O3 V3 O11 101.8(5)
O8 V3 O11 88.9(4)
O12 V3 O11 156.0(4)
O3 V3 O15 100.0(5)
O8 V3 O15 159.5(5)
O12 V3 O15 87.9(5)
O11 V3 O15 86.5(4)
O3 V3 O19 177.7(4)
O8 V3 O19 81.7(3)
O12 V3 O19 77.5(4)
O11 V3 O19 78.5(3)
O15 V3 O19 77.8(4)
O4 V4 O9 101.0(6)
O4 V4 O13 102.4(5)
O9 V4 O13 89.1(4)
O4 V4 O12 99.2(5)
O9 V4 O12 87.9(5)
O13 V4 O12 158.3(4)
O4 V4 O16 97.8(5)
O9 V4 O16 161.1(5)
O13 V4 O16 88.4(4)
O12 V4 O16 87.7(5)
O4 V4 O19 175.9(5)
O9 V4 O19 82.9(4)
O13 V4 O19 78.9(4)
O12 V4 O19 79.4(4)
O16 V4 O19 78.2(4)
O5 V5 O10 100.2(6)
O5 V5 O17 99.1(5)
O10 V5 O17 160.7(5)
O5 V5 O13 100.4(5)
O10 V5 O13 87.8(4)
O17 V5 O13 87.8(4)
O5 V5 O14 103.1(5)
O10 V5 O14 88.6(5)
O17 V5 O14 88.0(5)
O13 V5 O14 156.4(4)
O5 V5 O19 176.5(5)
O10 V5 O19 82.7(3)
O17 V5 O19 78.0(4)
O13 V5 O19 77.7(4)
O14 V5 O19 78.8(4)
C1 O6 Hf1 173.7(10)
C2 O7 V2 124.3(9)
C2 O7 V1 114.4(8)
V2 O7 V1 113.7(5)
C3 O8 V1 117.7(9)
C3 O8 V3 115.9(8)
V1 O8 V3 113.4(5)
C4 O9 V1 115.2(9)
C4 O9 V4 117.2(8)
V1 O9 V4 112.7(6)
C5 O10 V5 115.9(9)
C5 O10 V1 117.5(8)
V5 O10 V1 112.3(5)
C6 O11 V2 120.6(9)
C6 O11 V3 115.0(10)
V2 O11 V3 113.2(3)
C7 O12 V4 120.7(11)
C7 O12 V3 115.4(11)
V4 O12 V3 112.7(5)
C8 O13 V4 118.8(18)
C8' O13 V4 129(2)
C8 O13 V5 120.7(18)
C8' O13 V5 116(2)
V4 O13 V5 112.4(3)
C9 O14 V2 119.9(12)
C9 O14 V5 114.8(10)
V2 O14 V5 112.8(5)
C10 O15 V3 118.4(10)
C10 O15 Hf1 126.1(10)
V3 O15 Hf1 105.8(5)
C11 O16 V4 122.1(17)
C11' O16 V4 121(2)
C11 O16 Hf1 132.3(17)
C11' O16 Hf1 123(2)
V4 O16 Hf1 105.5(5)
C12 O17 V5 124.9(11)
C12 O17 Hf1 127.7(12)
V5 O17 Hf1 106.8(5)
C13 O18 V2 119.5(11)
C13 O18 Hf1 128.6(12)
V2 O18 Hf1 106.4(5)
Hf1 O19 V4 94.6(3)
Hf1 O19 V5 94.2(3)
V4 O19 V5 90.7(2)
Hf1 O19 V2 93.3(3)
V4 O19 V2 172.1(3)
V5 O19 V2 89.6(5)
Hf1 O19 V3 93.6(3)
V4 O19 V3 90.1(5)
V5 O19 V3 172.1(3)
V2 O19 V3 88.60(19)
Hf1 O19 V1 179.0(3)
V4 O19 V1 86.0(3)
V5 O19 V1 86.6(3)
V2 O19 V1 86.1(3)
V3 O19 V1 85.6(3)
O6 C1 H1A 109.5
O6 C1 H1B 109.5
H1A C1 H1B 109.5
O6 C1 H1C 109.5
H1A C1 H1C 109.5
H1B C1 H1C 109.5
O7 C2 H2A 109.5
O7 C2 H2B 109.5
H2A C2 H2B 109.5
O7 C2 H2C 109.5
H2A C2 H2C 109.5
H2B C2 H2C 109.5
O8 C3 H3A 109.5
O8 C3 H3B 109.5
H3A C3 H3B 109.5
O8 C3 H3C 109.5
H3A C3 H3C 109.5
H3B C3 H3C 109.5
O9 C4 H4A 109.5
O9 C4 H4B 109.5
H4A C4 H4B 109.5
O9 C4 H4C 109.5
H4A C4 H4C 109.5
H4B C4 H4C 109.5
O10 C5 H5A 109.5
O10 C5 H5B 109.5
H5A C5 H5B 109.5
O10 C5 H5C 109.5
H5A C5 H5C 109.5
H5B C5 H5C 109.5
O11 C6 H6A 109.5
O11 C6 H6B 109.5
H6A C6 H6B 109.5
O11 C6 H6C 109.5
H6A C6 H6C 109.5
H6B C6 H6C 109.5
O12 C7 H7A 109.5
O12 C7 H7B 109.5
H7A C7 H7B 109.5
O12 C7 H7C 109.5
H7A C7 H7C 109.5
H7B C7 H7C 109.5
O13 C8 H8A 109.5
O13 C8 H8B 109.5
H8A C8 H8B 109.5
O13 C8 H8C 109.5
H8A C8 H8C 109.5
H8B C8 H8C 109.5
O13 C8' H8D 109.5
O13 C8' H8E 109.5
H8D C8' H8E 109.5
O13 C8' H8F 109.5
H8D C8' H8F 109.5
H8E C8' H8F 109.5
O14 C9 H9A 109.5
O14 C9 H9B 109.5
H9A C9 H9B 109.5
O14 C9 H9C 109.5
H9A C9 H9C 109.5
H9B C9 H9C 109.5
O15 C10 H10A 109.5
O15 C10 H10B 109.5
H10A C10 H10B 109.5
O15 C10 H10C 109.5
H10A C10 H10C 109.5
H10B C10 H10C 109.5
O16 C11 H11A 109.5
O16 C11 H11B 109.5
H11A C11 H11B 109.5
O16 C11 H11C 109.5
H11A C11 H11C 109.5
H11B C11 H11C 109.5
O16 C11' H11D 109.5
O16 C11' H11E 109.5
H11D C11' H11E 109.5
O16 C11' H11F 109.5
H11D C11' H11F 109.5
H11E C11' H11F 109.5
O17 C12 H12A 109.5
O17 C12 H12B 109.5
H12A C12 H12B 109.5
O17 C12 H12C 109.5
H12A C12 H12C 109.5
H12B C12 H12C 109.5
O18 C13 H13A 109.5
O18 C13 H13B 109.5
H13A C13 H13B 109.5
O18 C13 H13C 109.5
H13A C13 H13C 109.5
H13B C13 H13C 109.5
C26 N1 C18 110.1(10)
C26 N1 C14 107.9(10)
C18 N1 C14 110.8(12)
C26 N1 C22 114.4(12)
C18 N1 C22 105.3(11)
C14 N1 C22 108.3(7)
C15 C14 N1 116.7(13)
C15 C14 H14A 108.1
N1 C14 H14A 108.1
C15 C14 H14B 108.1
N1 C14 H14B 108.1
H14A C14 H14B 107.3
C14 C15 C16 110.7(13)
C14 C15 H15A 109.5
C16 C15 H15A 109.5
C14 C15 H15B 109.5
C16 C15 H15B 109.5
H15A C15 H15B 108.1
C17 C16 C15 114.7(12)
C17 C16 H16A 108.6
C15 C16 H16A 108.6
C17 C16 H16B 108.6
C15 C16 H16B 108.6
H16A C16 H16B 107.6
C16 C17 H17A 109.5
C16 C17 H17B 109.5
H17A C17 H17B 109.5
C16 C17 H17C 109.5
H17A C17 H17C 109.5
H17B C17 H17C 109.5
C19 C18 N1 119.9(11)
C19 C18 H18A 107.3
N1 C18 H18A 107.3
C19 C18 H18B 107.3
N1 C18 H18B 107.3
H18A C18 H18B 106.9
C20 C19 C18 109.7(12)
C20 C19 H19A 109.7
C18 C19 H19A 109.7
C20 C19 H19B 109.7
C18 C19 H19B 109.7
H19A C19 H19B 108.2
C19 C20 C21 116.1(14)
C19 C20 H20A 108.3
C21 C20 H20A 108.3
C19 C20 H20B 108.3
C21 C20 H20B 108.3
H20A C20 H20B 107.4
C20 C21 H21A 109.5
C20 C21 H21B 109.5
H21A C21 H21B 109.5
C20 C21 H21C 109.5
H21A C21 H21C 109.5
H21B C21 H21C 109.5
C23 C22 N1 114.3(8)
C23 C22 H22A 108.7
N1 C22 H22A 108.7
C23 C22 H22B 108.7
N1 C22 H22B 108.7
H22A C22 H22B 107.6
C22 C23 C24 110.4(9)
C22 C23 H23A 109.6
C24 C23 H23A 109.6
C22 C23 H23B 109.6
C24 C23 H23B 109.6
H23A C23 H23B 108.1
C23 C24 C25 111.5(10)
C23 C24 H24A 109.3
C25 C24 H24A 109.3
C23 C24 H24B 109.3
C25 C24 H24B 109.3
H24A C24 H24B 108.0
C24 C25 H25A 109.5
C24 C25 H25B 109.5
H25A C25 H25B 109.5
C24 C25 H25C 109.5
H25A C25 H25C 109.5
H25B C25 H25C 109.5
C27 C26 N1 116.3(10)
C27 C26 H26A 108.2
N1 C26 H26A 108.2
C27 C26 H26B 108.2
N1 C26 H26B 108.2
H26A C26 H26B 107.4
C26 C27 C28 112.5(11)
C26 C27 H27A 109.1
C28 C27 H27A 109.1
C26 C27 H27B 109.1
C28 C27 H27B 109.1
H27A C27 H27B 107.8
C29 C28 C27 109.8(13)
C29 C28 H28A 109.7
C27 C28 H28A 109.7
C29 C28 H28B 109.7
C27 C28 H28B 109.7
H28A C28 H28B 108.2
C28 C29 H29A 109.5
C28 C29 H29B 109.5
H29A C29 H29B 109.5
C28 C29 H29C 109.5
H29A C29 H29C 109.5
H29B C29 H29C 109.5

loop_
_geom_bond_atom_site_label_1
_geom_bond_atom_site_label_2
_geom_bond_distance
Hf1 O6 1.925(6)
Hf1 O16 2.080(11)
Hf1 O18 2.085(12)
Hf1 O17 2.093(12)
Hf1 O15 2.100(11)
Hf1 O19 2.147(5)
V1 O1 1.610(7)
V1 O9 1.979(11)
V1 O8 1.988(11)
V1 O7 2.006(10)
V1 O10 2.014(11)
V1 O19 2.503(6)
V2 O2 1.606(12)
V2 O7 1.981(11)
V2 O14 1.982(11)
V2 O11 1.989(11)
V2 O18 2.033(12)
V2 O19 2.383(11)
V3 O3 1.592(11)
V3 O8 1.997(11)
V3 O12 2.010(10)
V3 O11 2.011(11)
V3 O15 2.061(12)
V3 O19 2.398(11)
V4 O4 1.615(11)
V4 O9 1.980(12)
V4 O13 1.984(13)
V4 O12 2.004(11)
V4 O16 2.049(12)
V4 O19 2.323(11)
V5 O5 1.596(11)
V5 O10 1.995(11)
V5 O17 2.009(13)
V5 O13 2.014(13)
V5 O14 2.019(11)
V5 O19 2.348(11)
O6 C1 1.400(10)
O7 C2 1.417(15)
O8 C3 1.403(15)
O9 C4 1.430(17)
O10 C5 1.425(16)
O11 C6 1.436(12)
O12 C7 1.36(2)
O13 C8 1.389(13)
O13 C8' 1.396(16)
O14 C9 1.50(2)
O15 C10 1.415(19)
O16 C11 1.40(2)
O16 C11' 1.40(2)
O17 C12 1.44(2)
O18 C13 1.42(2)
C1 H1A 0.9800
C1 H1B 0.9800
C1 H1C 0.9800
C2 H2A 0.9800
C2 H2B 0.9800
C2 H2C 0.9800
C3 H3A 0.9800
C3 H3B 0.9800
C3 H3C 0.9800
C4 H4A 0.9800
C4 H4B 0.9800
C4 H4C 0.9800
C5 H5A 0.9800
C5 H5B 0.9800
C5 H5C 0.9800
C6 H6A 0.9800
C6 H6B 0.9800
C6 H6C 0.9800
C7 H7A 0.9800
C7 H7B 0.9800
C7 H7C 0.9800
C8 H8A 0.9800
C8 H8B 0.9800
C8 H8C 0.9800
C8' H8D 0.9800
C8' H8E 0.9800
C8' H8F 0.9800
C9 H9A 0.9800
C9 H9B 0.9800
C9 H9C 0.9800
C10 H10A 0.9800
C10 H10B 0.9800
C10 H10C 0.9800
C11 H11A 0.9800
C11 H11B 0.9800
C11 H11C 0.9800
C11' H11D 0.9800
C11' H11E 0.9800
C11' H11F 0.9800
C12 H12A 0.9800
C12 H12B 0.9800
C12 H12C 0.9800
C13 H13A 0.9800
C13 H13B 0.9800
C13 H13C 0.9800
N1 C26 1.512(16)
N1 C18 1.514(19)
N1 C14 1.520(11)
N1 C22 1.525(12)
C14 C15 1.45(2)
C14 H14A 0.9900
C14 H14B 0.9900
C15 C16 1.568(19)
C15 H15A 0.9900
C15 H15B 0.9900
C16 C17 1.52(2)
C16 H16A 0.9900
C16 H16B 0.9900
C17 H17A 0.9800
C17 H17B 0.9800
C17 H17C 0.9800
C18 C19 1.494(16)
C18 H18A 0.9900
C18 H18B 0.9900
C19 C20 1.48(2)
C19 H19A 0.9900
C19 H19B 0.9900
C20 C21 1.49(2)
C20 H20A 0.9900
C20 H20B 0.9900
C21 H21A 0.9800
C21 H21B 0.9800
C21 H21C 0.9800
C22 C23 1.506(15)
C22 H22A 0.9900
C22 H22B 0.9900
C23 C24 1.533(15)
C23 H23A 0.9900
C23 H23B 0.9900
C24 C25 1.538(16)
C24 H24A 0.9900
C24 H24B 0.9900
C25 H25A 0.9800
C25 H25B 0.9800
C25 H25C 0.9800
C26 C27 1.497(18)
C26 H26A 0.9900
C26 H26B 0.9900
C27 C28 1.55(2)
C27 H27A 0.9900
C27 H27B 0.9900
C28 C29 1.50(2)
C28 H28A 0.9900
C28 H28B 0.9900
C29 H29A 0.9800
C29 H29B 0.9800
C29 H29C 0.9800

loop_
_geom_torsion_atom_site_label_1
_geom_torsion_atom_site_label_2
_geom_torsion_atom_site_label_3
_geom_torsion_atom_site_label_4
_geom_torsion
C26 N1 C14 C15 172.1(12)
C18 N1 C14 C15 51.5(13)
C22 N1 C14 C15 -63.6(17)
N1 C14 C15 C16 161.8(11)
C14 C15 C16 C17 64.6(17)
C26 N1 C18 C19 -60.6(13)
C14 N1 C18 C19 58.7(15)
C22 N1 C18 C19 175.7(12)
N1 C18 C19 C20 -179.9(13)
C18 C19 C20 C21 -177.1(14)
C26 N1 C22 C23 -48.8(19)
C18 N1 C22 C23 72.1(18)
C14 N1 C22 C23 -169.3(16)
N1 C22 C23 C24 -179.4(15)
C22 C23 C24 C25 173.3(14)
C18 N1 C26 C27 -176.6(10)
C14 N1 C26 C27 62.3(14)
C22 N1 C26 C27 -58.3(14)
N1 C26 C27 C28 168.4(10)
C26 C27 C28 C29 65.5(16)
